data_1574857
loop_
_publ_author_name
'Santos Hurtado, Carina'
'Bastien, Guillaume'
'Lon&#x10d;ari&#x107;, Doroteja'
'Dra&#x10d;&#xed;nsk&#xfd;, Martin'
'C&#xed;sa&#x159;ov&#xe1;, Ivana'
'Masson, Eric'
'Kaleta, Ji&#x159;&#xed;'

_publ_section_title
;
 Surface inclusion and dynamics of cucurbit[7]uril-based supramolecular
 complexes.
;
_journal_issue 31
_journal_name_full 'Chemical science'
_journal_page_first 14081
_journal_page_last 14087
_journal_paper_doi 10.1039/d5sc03152d
_journal_volume 16
_journal_year 2025
_chemical_compound_source 'crystallized by the authors'
_chemical_formula_moiety 'C21 H23 Br N, Cl, 1.08(C2H4O)'
_chemical_formula_sum 'C23.16 H27.33 Br Cl N O1.08'
_chemical_formula_weight 452.45
_space_group_crystal_system monoclinic
_space_group_IT_number 14
_space_group_name_Hall '-P 2ybc'
_space_group_name_H-M_alt 'P 1 21/c 1'
_atom_sites_solution_hydrogens geom
_atom_sites_solution_primary direct
_atom_sites_solution_secondary difmap
_audit_creation_method SHELXL-2019/3
_audit_update_record
;
2025-06-04 deposited with the CCDC.	2025-06-09 downloaded from the CCDC.
;
_cell_angle_alpha 90
_cell_angle_beta 96.963(2)
_cell_angle_gamma 90
_cell_formula_units_Z 4
_cell_length_a 7.2281(3)
_cell_length_b 17.0092(8)
_cell_length_c 16.9709(7)
_cell_measurement_reflns_used 9915
_cell_measurement_temperature 120(2)
_cell_measurement_theta_max 27.4746
_cell_measurement_theta_min 2.4181
_cell_volume 2071.09(16)
_computing_cell_refinement 'SAINT V8.40A (Bruker Nano, Inc., 2019)'
_computing_data_collection 'Bruker Instrument Service vV6.2.14'
_computing_data_reduction 'SAINT V8.40A (Bruker Nano, Inc., 2019)'
_computing_structure_refinement 'SHELXL-2019/2 (Sheldrick, 2019)'
_computing_structure_solution 'SHELXT 2014/5 (Sheldrick, 2014)'
_diffrn_ambient_temperature 120(2)
_diffrn_detector_area_resol_mean 7.391
_diffrn_measured_fraction_theta_full 1.000
_diffrn_measured_fraction_theta_max 0.999
_diffrn_measurement_details
;<Phi   scan: start= 360.0; len= 180.0; end= 540.0 at [Counterclockwise Eulerian
angles: dx= 40.00 mm theta=   0.000 deg omega=   0.000 deg chi=  54.740 deg]
measure for 3.0 seconds; frame angle 0.50 degrees>
<Phi   scan: start= 360.0; len= 360.0; end= 720.0 at [Counterclockwise Eulerian
angles: dx= 40.00 mm theta=   2.365 deg omega=   5.245 deg chi= -24.000 deg]
measure for 18.0 seconds; frame angle 0.50 degrees>
<Omega scan: start= 324.2; len=  69.0; end= 393.2 at [Counterclockwise Eulerian
angles: dx= 40.00 mm theta=  12.921 deg phi= 125.722 deg chi=  67.724 deg]
measure for 18.0 seconds; frame angle 0.50 degrees>
<Omega scan: start=   3.3; len= 107.0; end= 110.3 at [Counterclockwise Eulerian
angles: dx= 40.00 mm theta=   2.365 deg phi= 216.000 deg chi= -44.500 deg]
measure for 18.0 seconds; frame angle 0.50 degrees>
<Omega scan: start= 309.6; len=  83.0; end= 392.6 at [Counterclockwise Eulerian
angles: dx= 40.00 mm theta=  12.921 deg phi= 256.935 deg chi=  64.490 deg]
measure for 18.0 seconds; frame angle 0.50 degrees>
<Omega scan: start= 295.8; len=  94.5; end= 390.3 at [Counterclockwise Eulerian
angles: dx= 40.00 mm theta=  12.921 deg phi=  54.736 deg chi=  52.292 deg]
measure for 18.0 seconds; frame angle 0.50 degrees>
<Omega scan: start=   3.3; len= 107.0; end= 110.3 at [Counterclockwise Eulerian
angles: dx= 40.00 mm theta=   2.365 deg phi= 360.000 deg chi= -44.500 deg]
measure for 18.0 seconds; frame angle 0.50 degrees>
<Omega scan: start= 281.4; len= 105.5; end= 386.9 at [Counterclockwise Eulerian
angles: dx= 40.00 mm theta=  12.921 deg phi= 315.743 deg chi=  42.651 deg]
measure for 18.0 seconds; frame angle 0.50 degrees>
<Omega scan: start= 326.7; len=  46.0; end= 372.7 at [Counterclockwise Eulerian
angles: dx= 40.00 mm theta=   2.395 deg phi= 184.127 deg chi=  70.386 deg]
measure for 18.0 seconds; frame angle 0.50 degrees>
<Omega scan: start=   3.3; len= 107.0; end= 110.3 at [Counterclockwise Eulerian
angles: dx= 40.00 mm theta=   2.365 deg phi= 288.000 deg chi= -44.500 deg]
measure for 18.0 seconds; frame angle 0.50 degrees>
;
_diffrn_measurement_device_type 'Bruker D8 VENTURE Kappa Duo PHOTONIII CMOS'
_diffrn_measurement_method '\f and \w scans'
_diffrn_radiation_monochromator 'Quazar Mo multilayer optic'
_diffrn_radiation_type MoK\a
_diffrn_radiation_wavelength 0.71073
_diffrn_reflns_av_R_equivalents 0.0272
_diffrn_reflns_av_unetI/netI 0.0103
_diffrn_reflns_Laue_measured_fraction_full 1.000
_diffrn_reflns_Laue_measured_fraction_max 0.999
_diffrn_reflns_limit_h_max 9
_diffrn_reflns_limit_h_min -9
_diffrn_reflns_limit_k_max 22
_diffrn_reflns_limit_k_min -22
_diffrn_reflns_limit_l_max 22
_diffrn_reflns_limit_l_min -22
_diffrn_reflns_number 80731
_diffrn_reflns_point_group_measured_fraction_full 1.000
_diffrn_reflns_point_group_measured_fraction_max 0.999
_diffrn_reflns_theta_full 25.242
_diffrn_reflns_theta_max 27.504
_diffrn_reflns_theta_min 2.395
_diffrn_source 'I\mS  micro-focus sealed tube'
_exptl_absorpt_coefficient_mu 2.128
_exptl_absorpt_correction_T_max 0.884
_exptl_absorpt_correction_T_min 0.64
_exptl_absorpt_correction_type multi-scan
_exptl_absorpt_process_details
;
SADABS-2016/2 - Bruker AXS area detector scaling and absorption correction
;
_exptl_crystal_colour colourless
_exptl_crystal_density_diffrn 1.451
_exptl_crystal_description prism
_exptl_crystal_F_000 936
_exptl_crystal_size_max 0.232
_exptl_crystal_size_mid 0.089
_exptl_crystal_size_min 0.060
_refine_diff_density_max 0.499
_refine_diff_density_min -0.418
_refine_diff_density_rms 0.052
_refine_ls_extinction_method none
_refine_ls_goodness_of_fit_ref 1.072
_refine_ls_hydrogen_treatment constr
_refine_ls_matrix_type full
_refine_ls_number_parameters 217
_refine_ls_number_reflns 4751
_refine_ls_number_restraints 0
_refine_ls_restrained_S_all 1.072
_refine_ls_R_factor_all 0.0220
_refine_ls_R_factor_gt 0.0212
_refine_ls_shift/su_max 0.003
_refine_ls_shift/su_mean 0.000
_refine_ls_structure_factor_coef Fsqd
_refine_ls_weighting_details 'w=1/[\s^2^(Fo^2^)+(0.0212P)^2^+1.3990P] where P=(Fo^2^+2Fc^2^)/3'
_refine_ls_weighting_scheme calc
_refine_ls_wR_factor_gt 0.0531
_refine_ls_wR_factor_ref 0.0535
_reflns_Friedel_coverage 0.000
_reflns_number_gt 4604
_reflns_number_total 4751
_reflns_threshold_expression 'I > 2\s(I)'
_cod_data_source_file d5sc03152d3.cif
_cod_data_source_block mo_dl005_kaleta_sq
_cod_depositor_comments 'Adding full bibliography for 1574857--1574859.cif.'
_cod_original_sg_symbol_H-M 'P 21/c'
_cod_database_code 1574857
_shelx_shelxl_version_number 2019/3
_shelx_space_group_comment
;
The symmetry employed for this shelxl refinement is uniquely defined
by the following loop, which should always be used as a source of
symmetry information in preference to the above space-group names.
They are only intended as comments.
;
_shelx_estimated_absorpt_t_min 0.638
_shelx_estimated_absorpt_t_max 0.883
_exptl_bruker_absorpt_correction_t_ratio 0.8574
_diffrn_measurement_bruker_total_exposure_time 39924.0

loop_
_space_group_symop_operation_xyz
'x, y, z'
'-x, y+1/2, -z+1/2'
'-x, -y, -z'
'x, -y-1/2, z-1/2'

loop_
_atom_site_label
_atom_site_type_symbol
_atom_site_fract_x
_atom_site_fract_y
_atom_site_fract_z
_atom_site_U_iso_or_equiv
_atom_site_adp_type
_atom_site_occupancy
_atom_site_site_symmetry_order
_atom_site_calc_flag
_atom_site_refinement_flags_posn
_atom_site_refinement_flags_adp
_atom_site_refinement_flags_occupancy
_atom_site_disorder_assembly
_atom_site_disorder_group
Br1 Br 1.20127(2) 0.21257(2) 0.49388(2) 0.02137(5) Uani 1 1 d . . . . .
Cl1 Cl 0.91449(6) 0.11422(2) 0.18473(2) 0.02732(8) Uani 1 1 d . . . . .
N1 N 0.09472(14) 0.36265(6) 0.25068(6) 0.0147(2) Uani 1 1 d . . . . .
C1 C -0.07041(16) 0.39753(7) 0.19811(7) 0.0140(2) Uani 1 1 d . . . . .
C2 C -0.17020(18) 0.33409(7) 0.14486(8) 0.0166(2) Uani 1 1 d . . . . .
H2A H -0.218459 0.292720 0.177967 0.020 Uiso 1 1 calc R U . . .
H2B H -0.081622 0.309429 0.112150 0.020 Uiso 1 1 calc R U . . .
C3 C -0.33227(18) 0.37168(8) 0.09076(8) 0.0183(3) Uani 1 1 d . . . . .
H3 H -0.397256 0.330405 0.055693 0.022 Uiso 1 1 calc R U . . .
C4 C -0.47033(18) 0.40844(8) 0.14194(8) 0.0205(3) Uani 1 1 d . . . . .
H4A H -0.575380 0.432552 0.107415 0.025 Uiso 1 1 calc R U . . .
H4B H -0.521184 0.367273 0.174496 0.025 Uiso 1 1 calc R U . . .
C5 C -0.37014(17) 0.47124(8) 0.19607(8) 0.0182(3) Uani 1 1 d . . . . .
H5 H -0.460081 0.495241 0.229470 0.022 Uiso 1 1 calc R U . . .
C6 C -0.20717(18) 0.43395(8) 0.25030(8) 0.0168(2) Uani 1 1 d . . . . .
H6A H -0.142986 0.474527 0.285436 0.020 Uiso 1 1 calc R U . . .
H6B H -0.254752 0.392880 0.283961 0.020 Uiso 1 1 calc R U . . .
C7 C 0.00614(17) 0.46107(7) 0.14624(8) 0.0157(2) Uani 1 1 d . . . . .
H7A H 0.073255 0.501703 0.180353 0.019 Uiso 1 1 calc R U . . .
H7B H 0.094729 0.437228 0.113005 0.019 Uiso 1 1 calc R U . . .
C8 C -0.15743(18) 0.49865(8) 0.09307(8) 0.0173(2) Uani 1 1 d . . . . .
H8 H -0.109024 0.540429 0.059522 0.021 Uiso 1 1 calc R U . . .
C9 C -0.25709(19) 0.43545(8) 0.03945(8) 0.0197(3) Uani 1 1 d . . . . .
H9A H -0.169076 0.411879 0.005781 0.024 Uiso 1 1 calc R U . . .
H9B H -0.361205 0.459395 0.004240 0.024 Uiso 1 1 calc R U . . .
C10 C -0.29299(18) 0.53542(8) 0.14548(8) 0.0187(3) Uani 1 1 d . . . . .
H10A H -0.396817 0.561246 0.111724 0.022 Uiso 1 1 calc R U . . .
H10B H -0.227522 0.575814 0.180451 0.022 Uiso 1 1 calc R U . . .
C11 C 0.14742(18) 0.28694(7) 0.24405(8) 0.0168(2) Uani 1 1 d . . . . .
H11 H 0.072323 0.252566 0.209536 0.020 Uiso 1 1 calc R U . . .
C12 C 0.30826(18) 0.25883(7) 0.28654(8) 0.0173(2) Uani 1 1 d . . . . .
H12 H 0.342935 0.205469 0.280669 0.021 Uiso 1 1 calc R U . . .
C13 C 0.42108(18) 0.30776(8) 0.33816(7) 0.0157(2) Uani 1 1 d . . . . .
C14 C 0.35732(18) 0.38457(8) 0.34690(8) 0.0180(2) Uani 1 1 d . . . . .
H14 H 0.425577 0.419052 0.383685 0.022 Uiso 1 1 calc R U . . .
C15 C 0.19698(18) 0.41066(8) 0.30283(8) 0.0177(2) Uani 1 1 d . . . . .
H15 H 0.157116 0.463278 0.309021 0.021 Uiso 1 1 calc R U . . .
C16 C 0.60331(18) 0.28126(7) 0.37838(8) 0.0157(2) Uani 1 1 d . . . . .
C17 C 0.70484(18) 0.22354(7) 0.34357(8) 0.0170(2) Uani 1 1 d . . . . .
H17 H 0.651338 0.198196 0.296348 0.020 Uiso 1 1 calc R U . . .
C18 C 0.88314(19) 0.20282(8) 0.37726(8) 0.0178(2) Uani 1 1 d . . . . .
H18 H 0.952533 0.164048 0.353216 0.021 Uiso 1 1 calc R U . . .
C19 C 0.95765(18) 0.24002(8) 0.44684(8) 0.0172(2) Uani 1 1 d . . . . .
C20 C 0.85907(19) 0.29624(8) 0.48367(8) 0.0191(3) Uani 1 1 d . . . . .
H20 H 0.911654 0.320156 0.531827 0.023 Uiso 1 1 calc R U . . .
C21 C 0.68196(19) 0.31693(8) 0.44885(8) 0.0186(3) Uani 1 1 d . . . . .
H21 H 0.613386 0.355778 0.473183 0.022 Uiso 1 1 calc R U . . .

loop_
_atom_site_aniso_label
_atom_site_aniso_U_11
_atom_site_aniso_U_22
_atom_site_aniso_U_33
_atom_site_aniso_U_23
_atom_site_aniso_U_13
_atom_site_aniso_U_12
Br1 0.01445(7) 0.02601(8) 0.02280(8) 0.00309(5) -0.00128(5) 0.00193(5)
Cl1 0.0416(2) 0.01571(15) 0.02331(16) 0.00113(12) -0.00165(14) -0.00132(13)
N1 0.0137(5) 0.0135(5) 0.0165(5) 0.0010(4) 0.0001(4) 0.0002(4)
C1 0.0111(5) 0.0142(6) 0.0162(6) 0.0005(4) -0.0006(4) 0.0009(4)
C2 0.0152(6) 0.0140(6) 0.0199(6) -0.0011(5) -0.0011(5) -0.0008(5)
C3 0.0144(6) 0.0183(6) 0.0211(6) -0.0020(5) -0.0025(5) -0.0007(5)
C4 0.0120(6) 0.0234(7) 0.0259(7) 0.0012(5) 0.0010(5) -0.0015(5)
C5 0.0128(6) 0.0202(6) 0.0218(6) -0.0004(5) 0.0034(5) 0.0022(5)
C6 0.0156(6) 0.0179(6) 0.0174(6) 0.0006(5) 0.0040(5) 0.0004(5)
C7 0.0126(5) 0.0155(6) 0.0190(6) 0.0016(5) 0.0020(4) -0.0002(4)
C8 0.0156(6) 0.0173(6) 0.0188(6) 0.0036(5) 0.0015(5) 0.0018(5)
C9 0.0181(6) 0.0234(7) 0.0168(6) 0.0002(5) -0.0004(5) 0.0038(5)
C10 0.0159(6) 0.0168(6) 0.0228(6) 0.0007(5) 0.0001(5) 0.0037(5)
C11 0.0165(6) 0.0132(6) 0.0202(6) 0.0003(5) 0.0003(5) -0.0022(5)
C12 0.0177(6) 0.0124(6) 0.0216(6) 0.0020(5) 0.0010(5) 0.0001(5)
C13 0.0156(6) 0.0172(6) 0.0143(6) 0.0030(5) 0.0017(5) 0.0005(5)
C14 0.0185(6) 0.0167(6) 0.0178(6) -0.0027(5) -0.0013(5) 0.0001(5)
C15 0.0187(6) 0.0150(6) 0.0190(6) -0.0023(5) -0.0003(5) 0.0012(5)
C16 0.0159(6) 0.0153(6) 0.0158(6) 0.0037(5) 0.0014(5) -0.0001(5)
C17 0.0190(6) 0.0159(6) 0.0158(6) 0.0008(5) 0.0004(5) -0.0003(5)
C18 0.0183(6) 0.0175(6) 0.0177(6) 0.0010(5) 0.0027(5) 0.0022(5)
C19 0.0146(6) 0.0190(6) 0.0176(6) 0.0048(5) 0.0003(5) 0.0005(5)
C20 0.0211(6) 0.0199(6) 0.0155(6) 0.0007(5) -0.0012(5) 0.0002(5)
C21 0.0206(6) 0.0187(6) 0.0163(6) 0.0007(5) 0.0017(5) 0.0035(5)

loop_
_atom_type_symbol
_atom_type_description
_atom_type_scat_dispersion_real
_atom_type_scat_dispersion_imag
_atom_type_scat_source
C C 0.0033 0.0016 'International Tables Vol C Tables 4.2.6.8 and 6.1.1.4'
H H 0.0000 0.0000 'International Tables Vol C Tables 4.2.6.8 and 6.1.1.4'
Br Br -0.2901 2.4595 'International Tables Vol C Tables 4.2.6.8 and 6.1.1.4'
Cl Cl 0.1484 0.1585 'International Tables Vol C Tables 4.2.6.8 and 6.1.1.4'
N N 0.0061 0.0033 'International Tables Vol C Tables 4.2.6.8 and 6.1.1.4'
O O 0.0106 0.0060 'International Tables Vol C Tables 4.2.6.8 and 6.1.1.4'

loop_
_geom_angle_atom_site_label_1
_geom_angle_atom_site_label_2
_geom_angle_atom_site_label_3
_geom_angle
_geom_angle_site_symmetry_1
_geom_angle_site_symmetry_3
_geom_angle_publ_flag
C11 N1 C15 119.43(11) . . ?
C11 N1 C1 122.13(10) . . ?
C15 N1 C1 118.35(10) . . ?
N1 C1 C2 110.57(10) . . ?
N1 C1 C6 109.46(10) . . ?
C2 C1 C6 109.55(10) . . ?
N1 C1 C7 107.36(9) . . ?
C2 C1 C7 109.50(10) . . ?
C6 C1 C7 110.37(10) . . ?
C1 C2 C3 109.25(10) . . ?
C1 C2 H2A 109.8 . . ?
C3 C2 H2A 109.8 . . ?
C1 C2 H2B 109.8 . . ?
C3 C2 H2B 109.8 . . ?
H2A C2 H2B 108.3 . . ?
C9 C3 C4 109.48(11) . . ?
C9 C3 C2 109.70(10) . . ?
C4 C3 C2 109.42(11) . . ?
C9 C3 H3 109.4 . . ?
C4 C3 H3 109.4 . . ?
C2 C3 H3 109.4 . . ?
C5 C4 C3 109.33(10) . . ?
C5 C4 H4A 109.8 . . ?
C3 C4 H4A 109.8 . . ?
C5 C4 H4B 109.8 . . ?
C3 C4 H4B 109.8 . . ?
H4A C4 H4B 108.3 . . ?
C4 C5 C10 109.74(11) . . ?
C4 C5 C6 110.04(11) . . ?
C10 C5 C6 108.89(10) . . ?
C4 C5 H5 109.4 . . ?
C10 C5 H5 109.4 . . ?
C6 C5 H5 109.4 . . ?
C1 C6 C5 108.69(10) . . ?
C1 C6 H6A 110.0 . . ?
C5 C6 H6A 110.0 . . ?
C1 C6 H6B 110.0 . . ?
C5 C6 H6B 110.0 . . ?
H6A C6 H6B 108.3 . . ?
C8 C7 C1 108.88(10) . . ?
C8 C7 H7A 109.9 . . ?
C1 C7 H7A 109.9 . . ?
C8 C7 H7B 109.9 . . ?
C1 C7 H7B 109.9 . . ?
H7A C7 H7B 108.3 . . ?
C9 C8 C10 110.08(11) . . ?
C9 C8 C7 109.28(11) . . ?
C10 C8 C7 109.22(10) . . ?
C9 C8 H8 109.4 . . ?
C10 C8 H8 109.4 . . ?
C7 C8 H8 109.4 . . ?
C8 C9 C3 109.46(11) . . ?
C8 C9 H9A 109.8 . . ?
C3 C9 H9A 109.8 . . ?
C8 C9 H9B 109.8 . . ?
C3 C9 H9B 109.8 . . ?
H9A C9 H9B 108.2 . . ?
C8 C10 C5 109.58(11) . . ?
C8 C10 H10A 109.8 . . ?
C5 C10 H10A 109.8 . . ?
C8 C10 H10B 109.8 . . ?
C5 C10 H10B 109.8 . . ?
H10A C10 H10B 108.2 . . ?
N1 C11 C12 121.05(12) . . ?
N1 C11 H11 119.5 . . ?
C12 C11 H11 119.5 . . ?
C11 C12 C13 120.86(12) . . ?
C11 C12 H12 119.6 . . ?
C13 C12 H12 119.6 . . ?
C12 C13 C14 116.61(12) . . ?
C12 C13 C16 121.84(12) . . ?
C14 C13 C16 121.48(12) . . ?
C15 C14 C13 120.70(12) . . ?
C15 C14 H14 119.6 . . ?
C13 C14 H14 119.6 . . ?
N1 C15 C14 121.19(12) . . ?
N1 C15 H15 119.4 . . ?
C14 C15 H15 119.4 . . ?
C17 C16 C21 119.07(12) . . ?
C17 C16 C13 120.17(12) . . ?
C21 C16 C13 120.63(12) . . ?
C18 C17 C16 120.79(12) . . ?
C18 C17 H17 119.6 . . ?
C16 C17 H17 119.6 . . ?
C19 C18 C17 118.58(12) . . ?
C19 C18 H18 120.7 . . ?
C17 C18 H18 120.7 . . ?
C20 C19 C18 122.01(12) . . ?
C20 C19 Br1 118.73(10) . . ?
C18 C19 Br1 119.26(10) . . ?
C19 C20 C21 118.73(12) . . ?
C19 C20 H20 120.6 . . ?
C21 C20 H20 120.6 . . ?
C20 C21 C16 120.80(12) . . ?
C20 C21 H21 119.6 . . ?
C16 C21 H21 119.6 . . ?

loop_
_geom_bond_atom_site_label_1
_geom_bond_atom_site_label_2
_geom_bond_distance
_geom_bond_site_symmetry_2
_geom_bond_publ_flag
Br1 C19 1.9014(13) . ?
N1 C11 1.3515(16) . ?
N1 C15 1.3557(16) . ?
N1 C1 1.5213(15) . ?
C1 C2 1.5308(17) . ?
C1 C6 1.5355(17) . ?
C1 C7 1.5385(17) . ?
C2 C3 1.5373(17) . ?
C2 H2A 0.9900 . ?
C2 H2B 0.9900 . ?
C3 C9 1.5313(19) . ?
C3 C4 1.5334(18) . ?
C3 H3 1.0000 . ?
C4 C5 1.5323(18) . ?
C4 H4A 0.9900 . ?
C4 H4B 0.9900 . ?
C5 C10 1.5348(18) . ?
C5 C6 1.5408(18) . ?
C5 H5 1.0000 . ?
C6 H6A 0.9900 . ?
C6 H6B 0.9900 . ?
C7 C8 1.5369(17) . ?
C7 H7A 0.9900 . ?
C7 H7B 0.9900 . ?
C8 C9 1.5308(18) . ?
C8 C10 1.5342(18) . ?
C8 H8 1.0000 . ?
C9 H9A 0.9900 . ?
C9 H9B 0.9900 . ?
C10 H10A 0.9900 . ?
C10 H10B 0.9900 . ?
C11 C12 1.3773(18) . ?
C11 H11 0.9500 . ?
C12 C13 1.3971(18) . ?
C12 H12 0.9500 . ?
C13 C14 1.3992(18) . ?
C13 C16 1.4786(17) . ?
C14 C15 1.3745(18) . ?
C14 H14 0.9500 . ?
C15 H15 0.9500 . ?
C16 C17 1.3987(18) . ?
C16 C21 1.3988(18) . ?
C17 C18 1.3905(18) . ?
C17 H17 0.9500 . ?
C18 C19 1.3895(19) . ?
C18 H18 0.9500 . ?
C19 C20 1.3859(19) . ?
C20 C21 1.3887(18) . ?
C20 H20 0.9500 . ?
C21 H21 0.9500 . ?
